data_4128628
loop_
_publ_author_name
'Dai, Wen'
'Geib, Steven J.'
'Curran, Dennis P.'

_publ_section_title
;
 Facile Synthesis of \a-N-Heterocyclic Carbene-Boryl Ketones from
 N-Heterocyclic Carbene-Boranes and Alkenyl Triflates.
;
_journal_issue 31
_journal_name_full 'Journal of the American Chemical Society'
_journal_page_first 12355
_journal_page_last 12361
_journal_paper_doi 10.1021/jacs.9b05547
_journal_volume 141
_journal_year 2019
_chemical_formula_sum 'C13 H15 B Cl2 N2 O'
_chemical_formula_weight 296.98
_space_group_crystal_system monoclinic
_space_group_IT_number 15
_space_group_name_Hall '-C 2yc'
_space_group_name_H-M_alt 'C 1 2/c 1'
_atom_sites_solution_hydrogens mixed
_atom_sites_solution_primary 'SHELXTL intrinsic phasing'
_audit_creation_method SHELXL-2016/6
_cell_angle_alpha 90
_cell_angle_beta 129.034(2)
_cell_angle_gamma 90
_cell_formula_units_Z 8
_cell_length_a 31.3149(11)
_cell_length_b 5.1903(2)
_cell_length_c 22.4457(8)
_cell_measurement_reflns_used 6029
_cell_measurement_temperature 150(2)
_cell_measurement_theta_max 68.41
_cell_measurement_theta_min 3.63
_cell_volume 2833.8(2)
_computing_structure_refinement 'SHELXL-2016/6 (Sheldrick, 2016)'
_computing_structure_solution 'SHELXT 2014/4 (Sheldrick, 2014)'
_diffrn_ambient_temperature 150(2)
_diffrn_measured_fraction_theta_full 0.993
_diffrn_measured_fraction_theta_max 0.989
_diffrn_measurement_device_type 'Bruker Apex II CCD'
_diffrn_measurement_method 'omega and phi scans'
_diffrn_radiation_type CuK\a
_diffrn_radiation_wavelength 1.54178
_diffrn_reflns_av_R_equivalents 0.0290
_diffrn_reflns_av_unetI/netI 0.0243
_diffrn_reflns_Laue_measured_fraction_full 0.993
_diffrn_reflns_Laue_measured_fraction_max 0.989
_diffrn_reflns_limit_h_max 37
_diffrn_reflns_limit_h_min -37
_diffrn_reflns_limit_k_max 6
_diffrn_reflns_limit_k_min -6
_diffrn_reflns_limit_l_max 26
_diffrn_reflns_limit_l_min -27
_diffrn_reflns_number 12323
_diffrn_reflns_point_group_measured_fraction_full 0.993
_diffrn_reflns_point_group_measured_fraction_max 0.989
_diffrn_reflns_theta_full 67.679
_diffrn_reflns_theta_max 68.487
_diffrn_reflns_theta_min 3.634
_diffrn_source 'Bruker X8 Prospector Ultra Cu IMus'
_exptl_absorpt_coefficient_mu 4.051
_exptl_absorpt_correction_T_max 0.98
_exptl_absorpt_correction_T_min 0.91
_exptl_absorpt_correction_type multi-scan
_exptl_absorpt_process_details 'Bruker Sadabs'
_exptl_crystal_colour colorless
_exptl_crystal_density_diffrn 1.392
_exptl_crystal_description blade
_exptl_crystal_F_000 1232
_exptl_crystal_size_max .180
_exptl_crystal_size_mid .030
_exptl_crystal_size_min 0.004
_refine_diff_density_max 0.359
_refine_diff_density_min -0.322
_refine_diff_density_rms 0.048
_refine_ls_extinction_method none
_refine_ls_goodness_of_fit_ref 1.303
_refine_ls_hydrogen_treatment mixed
_refine_ls_matrix_type full
_refine_ls_number_parameters 208
_refine_ls_number_reflns 2580
_refine_ls_number_restraints 0
_refine_ls_restrained_S_all 1.303
_refine_ls_R_factor_all 0.0360
_refine_ls_R_factor_gt 0.0326
_refine_ls_shift/su_max 0.001
_refine_ls_shift/su_mean 0.000
_refine_ls_structure_factor_coef Fsqd
_refine_ls_weighting_details 'w=1/[\s^2^(Fo^2^)+(0.0680P)^2^] where P=(Fo^2^+2Fc^2^)/3'
_refine_ls_weighting_scheme calc
_refine_ls_wR_factor_gt 0.1046
_refine_ls_wR_factor_ref 0.1083
_reflns_Friedel_coverage 0.000
_reflns_number_gt 2345
_reflns_number_total 2580
_reflns_threshold_expression 'I > 2\s(I)'
_cod_data_source_file ja9b05547_si_002.cif
_cod_data_source_block wd43018_a
_cod_original_cell_volume 2833.81(19)
_cod_original_sg_symbol_H-M 'C 2/c'
_cod_database_code 4128628
_shelx_shelxl_version_number 2016/6
_shelx_space_group_comment
;
The symmetry employed for this shelxl refinement is uniquely defined
by the following loop, which should always be used as a source of
symmetry information in preference to the above space-group names.
They are only intended as comments.
;

loop_
_space_group_symop_operation_xyz
'x, y, z'
'-x, y, -z+1/2'
'x+1/2, y+1/2, z'
'-x+1/2, y+1/2, -z+1/2'
'-x, -y, -z'
'x, -y, z-1/2'
'-x+1/2, -y+1/2, -z'
'x+1/2, -y+1/2, z-1/2'

loop_
_atom_site_label
_atom_site_type_symbol
_atom_site_fract_x
_atom_site_fract_y
_atom_site_fract_z
_atom_site_U_iso_or_equiv
_atom_site_adp_type
_atom_site_occupancy
_atom_site_site_symmetry_order
_atom_site_calc_flag
_atom_site_refinement_flags_posn
_atom_site_refinement_flags_adp
B B 0.42111(7) 0.1095(3) 0.37101(10) 0.0222(4) Uani 1 1 d . .
H1B H 0.4264(9) 0.311(4) 0.3915(13) 0.037(6) Uiso 1 1 d . .
H2B H 0.4559(8) 0.058(4) 0.3727(11) 0.031(5) Uiso 1 1 d . .
O O 0.33195(5) -0.0977(2) 0.39388(7) 0.0312(3) Uani 1 1 d . .
N1 N 0.31753(5) 0.1979(2) 0.24496(7) 0.0222(3) Uani 1 1 d . .
N2 N 0.35927(5) -0.0956(3) 0.23226(7) 0.0231(3) Uani 1 1 d . .
Cl1 Cl 0.30678(2) 0.58056(9) 0.54140(2) 0.03668(17) Uani 1 1 d . .
Cl2 Cl 0.42497(2) 0.83214(9) 0.65473(2) 0.03774(17) Uani 1 1 d . .
C1 C 0.36608(6) 0.0707(3) 0.28371(9) 0.0207(3) Uani 1 1 d . .
C2 C 0.28107(7) 0.1110(3) 0.17036(9) 0.0271(4) Uani 1 1 d . .
H2 H 0.2458(9) 0.182(4) 0.1356(13) 0.038(6) Uiso 1 1 d . .
C3 C 0.30727(7) -0.0734(3) 0.16249(9) 0.0289(4) Uani 1 1 d . .
H3 H 0.2950(9) -0.171(4) 0.1219(13) 0.037(6) Uiso 1 1 d . .
C4 C 0.30429(7) 0.4014(3) 0.27614(10) 0.0275(4) Uani 1 1 d . .
H4A H 0.266549 0.460970 0.236313 0.041 Uiso 1 1 calc R U
H4B H 0.307655 0.333790 0.319696 0.041 Uiso 1 1 calc R U
H4C H 0.329786 0.545835 0.293272 0.041 Uiso 1 1 calc R U
C5 C 0.40081(7) -0.2811(3) 0.24847(10) 0.0296(4) Uani 1 1 d . .
H5A H 0.386198 -0.380162 0.202001 0.044 Uiso 1 1 calc R U
H5B H 0.433930 -0.188411 0.264955 0.044 Uiso 1 1 calc R U
H5C H 0.410040 -0.398540 0.289265 0.044 Uiso 1 1 calc R U
C6 C 0.42113(6) -0.0875(3) 0.42952(9) 0.0217(3) Uani 1 1 d . .
H6A H 0.4566(9) -0.078(4) 0.4798(12) 0.032(5) Uiso 1 1 d . .
H6B H 0.4127(7) -0.249(4) 0.4096(11) 0.023(4) Uiso 1 1 d . .
C7 C 0.37866(6) -0.0073(3) 0.43531(8) 0.0219(3) Uani 1 1 d . .
C8 C 0.39146(6) 0.2063(3) 0.49017(8) 0.0216(3) Uani 1 1 d . .
C9 C 0.35022(6) 0.2858(3) 0.49247(9) 0.0241(3) Uani 1 1 d . .
H9 H 0.3148(8) 0.200(4) 0.4579(12) 0.034(5) Uiso 1 1 d . .
C10 C 0.35984(6) 0.4791(3) 0.54177(9) 0.0250(3) Uani 1 1 d . .
C11 C 0.41155(7) 0.5949(3) 0.59075(9) 0.0261(4) Uani 1 1 d . .
C12 C 0.45275(6) 0.5192(3) 0.58850(9) 0.0270(3) Uani 1 1 d . .
H12 H 0.4887(9) 0.604(4) 0.6208(12) 0.035(5) Uiso 1 1 d . .
C13 C 0.44275(6) 0.3259(3) 0.53811(9) 0.0240(3) Uani 1 1 d . .
H13 H 0.4704(8) 0.281(4) 0.5366(11) 0.030(5) Uiso 1 1 d . .

loop_
_atom_site_aniso_label
_atom_site_aniso_U_11
_atom_site_aniso_U_22
_atom_site_aniso_U_33
_atom_site_aniso_U_23
_atom_site_aniso_U_13
_atom_site_aniso_U_12
B 0.0200(8) 0.0202(8) 0.0236(9) -0.0001(7) 0.0124(7) -0.0010(6)
O 0.0233(6) 0.0343(6) 0.0310(6) -0.0074(5) 0.0146(5) -0.0099(5)
N1 0.0199(6) 0.0234(7) 0.0228(6) 0.0021(5) 0.0132(5) 0.0021(5)
N2 0.0227(6) 0.0258(6) 0.0214(6) 0.0009(5) 0.0143(6) 0.0028(5)
Cl1 0.0299(3) 0.0535(3) 0.0324(3) 0.00544(18) 0.0224(2) 0.01347(17)
Cl2 0.0480(3) 0.0356(3) 0.0313(3) -0.00772(17) 0.0257(2) 0.00140(17)
C1 0.0210(7) 0.0199(7) 0.0232(7) 0.0028(6) 0.0148(6) 0.0004(5)
C2 0.0201(7) 0.0349(9) 0.0202(7) 0.0042(6) 0.0098(7) 0.0037(6)
C3 0.0269(8) 0.0366(9) 0.0184(8) -0.0007(7) 0.0120(7) 0.0009(7)
C4 0.0248(8) 0.0252(8) 0.0313(8) 0.0011(7) 0.0171(7) 0.0051(6)
C5 0.0316(8) 0.0301(8) 0.0285(8) 0.0012(7) 0.0196(7) 0.0090(7)
C6 0.0206(7) 0.0179(7) 0.0206(7) -0.0011(6) 0.0100(7) -0.0002(6)
C7 0.0208(7) 0.0202(7) 0.0200(7) 0.0016(6) 0.0106(6) -0.0017(6)
C8 0.0203(7) 0.0219(7) 0.0196(7) 0.0034(6) 0.0111(6) 0.0015(6)
C9 0.0186(7) 0.0302(8) 0.0193(7) 0.0039(6) 0.0099(6) 0.0015(6)
C10 0.0233(7) 0.0323(8) 0.0202(7) 0.0074(7) 0.0142(6) 0.0082(6)
C11 0.0320(8) 0.0256(8) 0.0212(8) 0.0014(6) 0.0170(7) 0.0035(6)
C12 0.0229(7) 0.0275(8) 0.0251(8) -0.0027(7) 0.0124(7) -0.0032(6)
C13 0.0200(7) 0.0259(8) 0.0253(8) -0.0016(6) 0.0139(6) -0.0011(6)

loop_
_atom_type_symbol
_atom_type_description
_atom_type_scat_dispersion_real
_atom_type_scat_dispersion_imag
_atom_type_scat_source
C C 0.0181 0.0091 'International Tables Vol C Tables 4.2.6.8 and 6.1.1.4'
H H 0.0000 0.0000 'International Tables Vol C Tables 4.2.6.8 and 6.1.1.4'
B B 0.0090 0.0039 'International Tables Vol C Tables 4.2.6.8 and 6.1.1.4'
N N 0.0311 0.0180 'International Tables Vol C Tables 4.2.6.8 and 6.1.1.4'
O O 0.0492 0.0322 'International Tables Vol C Tables 4.2.6.8 and 6.1.1.4'
Cl Cl 0.3639 0.7018 'International Tables Vol C Tables 4.2.6.8 and 6.1.1.4'

loop_
_geom_angle_atom_site_label_1
_geom_angle_atom_site_label_2
_geom_angle_atom_site_label_3
_geom_angle
C1 B C6 110.59(12)
C1 B H1B 112.8(11)
C6 B H1B 109.0(11)
C1 B H2B 106.9(11)
C6 B H2B 108.4(11)
H1B B H2B 109.1(15)
C1 N1 C2 110.84(13)
C1 N1 C4 125.84(13)
C2 N1 C4 123.31(13)
C1 N2 C3 110.85(13)
C1 N2 C5 124.80(13)
C3 N2 C5 124.32(14)
N2 C1 N1 104.72(13)
N2 C1 B 126.39(13)
N1 C1 B 128.87(13)
C3 C2 N1 106.60(14)
C3 C2 H2 131.8(13)
N1 C2 H2 121.6(13)
C2 C3 N2 106.99(14)
C2 C3 H3 129.4(14)
N2 C3 H3 123.6(14)
N1 C4 H4A 109.5
N1 C4 H4B 109.5
H4A C4 H4B 109.5
N1 C4 H4C 109.5
H4A C4 H4C 109.5
H4B C4 H4C 109.5
N2 C5 H5A 109.5
N2 C5 H5B 109.5
H5A C5 H5B 109.5
N2 C5 H5C 109.5
H5A C5 H5C 109.5
H5B C5 H5C 109.5
C7 C6 B 110.12(12)
C7 C6 H6A 108.7(12)
B C6 H6A 108.5(12)
C7 C6 H6B 107.9(12)
B C6 H6B 108.8(12)
H6A C6 H6B 112.8(17)
O C7 C6 122.34(14)
O C7 C8 118.35(14)
C6 C7 C8 119.17(13)
C9 C8 C13 119.04(15)
C9 C8 C7 118.23(13)
C13 C8 C7 122.72(14)
C10 C9 C8 120.54(14)
C10 C9 H9 122.3(13)
C8 C9 H9 117.1(13)
C9 C10 C11 120.25(14)
C9 C10 Cl1 119.44(12)
C11 C10 Cl1 120.30(13)
C12 C11 C10 119.74(15)
C12 C11 Cl2 119.29(13)
C10 C11 Cl2 120.97(12)
C11 C12 C13 119.88(14)
C11 C12 H12 120.5(13)
C13 C12 H12 119.6(13)
C12 C13 C8 120.53(15)
C12 C13 H13 118.7(13)
C8 C13 H13 120.8(13)

loop_
_geom_bond_atom_site_label_1
_geom_bond_atom_site_label_2
_geom_bond_distance
B C1 1.611(2)
B C6 1.664(2)
B H1B 1.11(2)
B H2B 1.10(2)
O C7 1.2292(19)
N1 C1 1.3559(19)
N1 C2 1.380(2)
N1 C4 1.464(2)
N2 C1 1.347(2)
N2 C3 1.380(2)
N2 C5 1.468(2)
Cl1 C10 1.7380(15)
Cl2 C11 1.7306(16)
C2 C3 1.343(2)
C2 H2 0.94(2)
C3 H3 0.89(2)
C4 H4A 0.9800
C4 H4B 0.9800
C4 H4C 0.9800
C5 H5A 0.9800
C5 H5B 0.9800
C5 H5C 0.9800
C6 C7 1.475(2)
C6 H6A 0.96(2)
C6 H6B 0.91(2)
C7 C8 1.512(2)
C8 C9 1.387(2)
C8 C13 1.395(2)
C9 C10 1.379(2)
C9 H9 0.97(2)
C10 C11 1.396(2)
C11 C12 1.380(2)
C12 C13 1.392(2)
C12 H12 0.98(2)
C13 H13 0.92(2)
